data_2212793
loop_
_publ_author_name
'Michael Scharwitz'
'Sven Sch\"afer'
'Tobias van Almsick'
'William S. Sheldrick'

_publ_section_title
;Chlorido(\h^5^-pentamethylcyclopentadienyl)(1,10-phenanthroline-\k^2^<i>N</i>,<i>N</i>')iridium(III)
 trifluoromethanesulfonate
;
_journal_coeditor_code BT2291
_journal_issue 4
_journal_name_full 'Acta Crystallographica Section E'
_journal_page_first m1111
_journal_page_last m1113
_journal_paper_doi 10.1107/S1600536807011750
_journal_volume 63
_journal_year 2007
_chemical_formula_iupac '[Ir (C10 H15) Cl (C12 H8 N2)] C F3 S O3'
_chemical_formula_moiety 'C22 H23 Cl Ir N2 +, C F3 O3 S -'
_chemical_formula_sum 'C23 H23 Cl F3 Ir N2 O3 S'
_chemical_formula_weight 692.14
_chemical_name_systematic
;
Chlorido(\h^5^-pentamethylcyclopentadienyl)(1,10-phenanthroline-
\k^2^N,N')iridium(III) trifluoromethanesulfonate
;
_space_group_IT_number 19
_symmetry_cell_setting orthorhombic
_symmetry_space_group_name_Hall 'P 2ac 2ab'
_symmetry_space_group_name_H-M 'P 21 21 21'
_atom_sites_solution_hydrogens geom
_atom_sites_solution_primary direct
_atom_sites_solution_secondary difmap
_audit_creation_method SHELXL-97
_cell_angle_alpha 90.00
_cell_angle_beta 90.00
_cell_angle_gamma 90.00
_cell_formula_units_Z 4
_cell_length_a 8.266(4)
_cell_length_b 12.848(7)
_cell_length_c 22.977(12)
_cell_measurement_reflns_used 13
_cell_measurement_temperature 292(2)
_cell_measurement_theta_max 9.56
_cell_measurement_theta_min 2.876
_cell_volume 2440(2)
_computing_cell_refinement 'Siemens R3m/V'
_computing_data_collection 'Siemens R3m/V (Siemens, 1989)'
_computing_data_reduction 'XDISK (Siemens, 1989)'
_computing_molecular_graphics 'SHELXTL-Plus (Sheldrick, 1995)'
_computing_publication_material SHELXL97
_computing_structure_refinement 'SHELXL97 (Sheldrick, 1997)'
_computing_structure_solution 'SHELXS97 (Sheldrick, 1997)'
_diffrn_ambient_temperature 292(2)
_diffrn_measured_fraction_theta_full 0.998
_diffrn_measured_fraction_theta_max 0.998
_diffrn_measurement_device_type 'Siemens P4 four-circle'
_diffrn_measurement_method \w
_diffrn_radiation_monochromator graphite
_diffrn_radiation_source 'fine-focus sealed tube'
_diffrn_radiation_type MoK\a
_diffrn_radiation_wavelength 0.71073
_diffrn_reflns_av_R_equivalents 0.0266
_diffrn_reflns_av_sigmaI/netI 0.0808
_diffrn_reflns_limit_h_max 9
_diffrn_reflns_limit_h_min -1
_diffrn_reflns_limit_k_max 15
_diffrn_reflns_limit_k_min -1
_diffrn_reflns_limit_l_max 27
_diffrn_reflns_limit_l_min -1
_diffrn_reflns_number 3200
_diffrn_reflns_theta_full 25.0
_diffrn_reflns_theta_max 25.0
_diffrn_reflns_theta_min 2.62
_diffrn_standards_decay_% 0.00
_diffrn_standards_interval_count 97
_diffrn_standards_number 3
_exptl_absorpt_coefficient_mu 5.717
_exptl_absorpt_correction_T_max 0.718
_exptl_absorpt_correction_T_min 0.570
_exptl_absorpt_correction_type psi-scan
_exptl_absorpt_process_details '(XPREP; Sheldrick, 1995)'
_exptl_crystal_colour yellow
_exptl_crystal_density_diffrn 1.884
_exptl_crystal_density_method 'not measured'
_exptl_crystal_description block
_exptl_crystal_F_000 1344
_exptl_crystal_size_max 0.10
_exptl_crystal_size_mid 0.08
_exptl_crystal_size_min 0.06
_refine_diff_density_max 0.672
_refine_diff_density_min -1.033
_refine_ls_abs_structure_details 'Flack (1983), 548 Friedel pairs'
_refine_ls_abs_structure_Flack -0.039(14)
_refine_ls_extinction_method none
_refine_ls_goodness_of_fit_ref 1.014
_refine_ls_hydrogen_treatment constr
_refine_ls_matrix_type full
_refine_ls_number_parameters 312
_refine_ls_number_reflns 2997
_refine_ls_number_restraints 0
_refine_ls_restrained_S_all 1.014
_refine_ls_R_factor_all 0.0692
_refine_ls_R_factor_gt 0.0435
_refine_ls_shift/su_max 0.003
_refine_ls_shift/su_mean 0.001
_refine_ls_structure_factor_coef Fsqd
_refine_ls_weighting_details 'calc w=1/[\s^2^(Fo^2^)+(0.0189P)^2^] where P=(Fo^2^+2Fc^2^)/3'
_refine_ls_weighting_scheme calc
_refine_ls_wR_factor_gt 0.0685
_refine_ls_wR_factor_ref 0.0752
_reflns_number_gt 2346
_reflns_number_total 2997
_reflns_threshold_expression I>2\s(I)
_cod_data_source_file bt2291.cif
_cod_data_source_block I
_cod_depositor_comments
;
The following automatic conversions were performed:
'_symmetry_cell_setting' value 'Orthorhombic' changed to 'orthorhombic'
according to '/home/saulius/struct/CIF-dictionaries/cif_core.dic'
dictionary named 'cif_core.dic' version 2.4.1 from 2010-06-29.

Automatic conversion script
Id: cif_fix_enum 1527 2010-12-29 10:47:43Z saulius 

The following automatic conversions were performed:

'_symmetry_cell_setting' value 'Orthorhombic' changed to
'orthorhombic' according to
/home/saulius/struct/CIF-dictionaries/cif_core.dic dictionary named
'cif_core.dic' version 2.4.1 from 2010-06-29.

Automatic conversion script
Id: cif_fix_values 1715 2011-07-08 13:25:40Z adriana 
;
_cod_database_code 2212793
_cod_database_fobs_code 2212793

loop_
_symmetry_equiv_pos_as_xyz
'x, y, z'
'-x+1/2, -y, z+1/2'
'-x, y+1/2, -z+1/2'
'x+1/2, -y+1/2, -z'

loop_
_atom_site_type_symbol
_atom_site_label
_atom_site_fract_x
_atom_site_fract_y
_atom_site_fract_z
_atom_site_U_iso_or_equiv
_atom_site_adp_type
_atom_site_calc_flag
_atom_site_refinement_flags
_atom_site_occupancy
Ir Ir1 0.73319(6) 0.42617(3) 0.899921(17) 0.03639(14) Uani d . 1
Cl Cl1 0.4898(5) 0.3307(3) 0.88120(16) 0.0550(11) Uani d . 1
N N1 0.5724(13) 0.5513(8) 0.9171(4) 0.045(3) Uani d . 1
C C2 0.5089(15) 0.5803(14) 0.9681(5) 0.041(3) Uani d . 1
H H2 0.5432 0.5461 1.0016 0.049 Uiso calc R 1
C C3 0.3953(16) 0.6580(11) 0.9738(5) 0.053(4) Uani d . 1
H H3 0.3529 0.6751 1.0100 0.063 Uiso calc R 1
C C4 0.3459(17) 0.7102(11) 0.9242(5) 0.052(4) Uani d . 1
H H4 0.2710 0.7639 0.9272 0.063 Uiso calc R 1
C C5 0.4061(16) 0.6834(10) 0.8705(5) 0.041(4) Uani d . 1
C C6 0.3644(19) 0.7319(11) 0.8169(6) 0.062(4) Uani d . 1
H H6 0.2870 0.7844 0.8175 0.075 Uiso calc R 1
C C7 0.4294(16) 0.7066(11) 0.7661(6) 0.053(4) Uani d . 1
H H7 0.3978 0.7418 0.7326 0.064 Uiso calc R 1
C C8 0.5469(16) 0.6263(10) 0.7624(5) 0.042(4) Uani d . 1
C C9 0.6304(18) 0.5944(10) 0.7122(5) 0.054(4) Uani d . 1
H H9 0.6124 0.6290 0.6772 0.065 Uiso calc R 1
C C10 0.7368(19) 0.5141(9) 0.7138(4) 0.053(3) Uani d . 1
H H10 0.7882 0.4926 0.6798 0.064 Uiso calc R 1
C C11 0.7693(18) 0.4635(8) 0.7663(4) 0.044(3) Uani d . 1
H H11 0.8413 0.4079 0.7667 0.053 Uiso calc R 1
N N12 0.6966(12) 0.4944(7) 0.8174(3) 0.038(3) Uani d . 1
C C13 0.5882(13) 0.5735(11) 0.8146(4) 0.031(3) Uani d . 1
C C14 0.5223(15) 0.6030(9) 0.8694(5) 0.036(3) Uani d . 1
C C20 0.9418(16) 0.3231(11) 0.8932(7) 0.047(4) Uani d . 1
C C21 0.9916(19) 0.2512(11) 0.8464(5) 0.065(5) Uani d . 1
H H211 1.0157 0.2903 0.8119 0.098 Uiso calc R 1
H H212 0.9054 0.2032 0.8385 0.098 Uiso calc R 1
H H213 1.0861 0.2135 0.8585 0.098 Uiso calc R 1
C C30 0.9935(15) 0.4301(13) 0.9025(6) 0.059(4) Uani d . 1
C C31 1.1057(16) 0.4878(12) 0.8595(6) 0.076(5) Uani d . 1
H H311 1.0893 0.5615 0.8631 0.114 Uiso calc R 1
H H312 1.0813 0.4663 0.8205 0.114 Uiso calc R 1
H H313 1.2164 0.4714 0.8683 0.114 Uiso calc R 1
C C40 0.9271(17) 0.4684(11) 0.9565(6) 0.050(4) Uani d . 1
C C41 0.9580(17) 0.5741(14) 0.9826(7) 0.083(6) Uani d . 1
H H411 0.8639 0.5965 1.0036 0.125 Uiso calc R 1
H H412 0.9813 0.6230 0.9521 0.125 Uiso calc R 1
H H413 1.0485 0.5702 1.0087 0.125 Uiso calc R 1
C C50 0.8402(16) 0.3830(11) 0.9818(5) 0.048(4) Uani d . 1
C C51 0.766(2) 0.3848(11) 1.0430(4) 0.074(5) Uani d . 1
H H511 0.7793 0.4527 1.0597 0.111 Uiso calc R 1
H H512 0.8192 0.3342 1.0670 0.111 Uiso calc R 1
H H513 0.6528 0.3685 1.0406 0.111 Uiso calc R 1
C C60 0.8477(19) 0.2950(11) 0.9448(5) 0.054(4) Uani d . 1
C C61 0.778(2) 0.1910(9) 0.9594(6) 0.074(5) Uani d . 1
H H611 0.8595 0.1482 0.9768 0.111 Uiso calc R 1
H H612 0.7389 0.1583 0.9245 0.111 Uiso calc R 1
H H613 0.6896 0.1998 0.9861 0.111 Uiso calc R 1
S S1 0.9057(6) 0.8385(4) 0.85387(16) 0.0664(13) Uani d . 1
O O1 0.8165(15) 0.7647(9) 0.8845(4) 0.103(4) Uani d . 1
O O2 1.0102(13) 0.8980(10) 0.8900(4) 0.098(4) Uani d . 1
O O3 0.9753(13) 0.8067(11) 0.7998(5) 0.100(4) Uani d . 1
C C1 0.758(3) 0.9340(14) 0.8300(8) 0.091(5) Uani d . 1
F F1 0.8259(16) 1.0144(8) 0.8051(6) 0.147(5) Uani d . 1
F F2 0.6589(13) 0.8949(9) 0.7902(6) 0.141(5) Uani d . 1
F F3 0.6717(17) 0.9653(11) 0.8753(7) 0.189(7) Uani d . 1

loop_
_atom_site_aniso_label
_atom_site_aniso_U_11
_atom_site_aniso_U_22
_atom_site_aniso_U_33
_atom_site_aniso_U_12
_atom_site_aniso_U_13
_atom_site_aniso_U_23
Ir1 0.0374(3) 0.0359(2) 0.03589(18) 0.0009(3) -0.0010(3) 0.0010(2)
Cl1 0.051(2) 0.052(2) 0.062(2) -0.015(2) 0.0007(19) -0.005(2)
N1 0.053(8) 0.045(7) 0.038(5) 0.000(6) -0.009(5) -0.001(5)
C2 0.043(8) 0.047(9) 0.033(6) 0.007(10) -0.009(6) -0.005(8)
C3 0.046(10) 0.067(10) 0.045(7) 0.013(9) 0.002(7) -0.025(7)
C4 0.042(10) 0.058(9) 0.057(7) 0.004(8) -0.001(7) 0.006(7)
C5 0.030(9) 0.045(8) 0.048(7) -0.019(8) 0.000(7) 0.000(7)
C6 0.065(11) 0.053(9) 0.068(9) 0.016(9) 0.007(9) 0.016(8)
C7 0.046(10) 0.061(10) 0.053(8) 0.013(9) -0.009(8) 0.017(8)
C8 0.043(9) 0.048(8) 0.035(6) -0.016(8) 0.000(7) 0.016(7)
C9 0.069(11) 0.046(9) 0.046(7) -0.008(9) 0.015(8) 0.009(7)
C10 0.063(10) 0.061(8) 0.035(5) 0.002(11) 0.005(9) 0.005(6)
C11 0.041(9) 0.038(6) 0.053(6) -0.004(9) -0.023(8) -0.002(5)
N12 0.043(8) 0.036(5) 0.036(5) -0.010(6) 0.000(5) 0.003(4)
C13 0.021(7) 0.035(6) 0.039(6) 0.001(8) 0.007(5) 0.008(7)
C14 0.031(8) 0.039(9) 0.039(7) 0.006(7) -0.002(6) 0.011(6)
C20 0.051(9) 0.033(8) 0.058(9) 0.023(7) -0.013(9) -0.004(8)
C21 0.080(12) 0.061(11) 0.055(8) 0.037(10) 0.000(9) 0.001(8)
C30 0.050(8) 0.086(11) 0.041(6) -0.001(11) -0.012(8) -0.001(11)
C31 0.040(10) 0.100(13) 0.088(11) -0.002(10) -0.005(9) 0.028(11)
C40 0.042(10) 0.049(9) 0.059(8) 0.003(8) -0.010(7) -0.018(8)
C41 0.079(12) 0.082(13) 0.087(12) -0.022(14) -0.019(10) -0.031(13)
C50 0.032(9) 0.074(10) 0.039(6) 0.029(8) -0.008(6) 0.019(7)
C51 0.067(11) 0.115(11) 0.040(6) 0.033(13) -0.012(9) 0.013(7)
C60 0.072(11) 0.062(9) 0.027(6) 0.008(9) -0.013(7) 0.006(6)
C61 0.072(13) 0.044(7) 0.106(10) -0.007(11) 0.004(12) 0.006(7)
S1 0.062(3) 0.085(3) 0.052(2) -0.011(3) -0.001(2) 0.010(2)
O1 0.121(11) 0.109(8) 0.078(7) -0.035(9) -0.012(7) 0.032(6)
O2 0.089(8) 0.129(11) 0.077(7) -0.054(8) -0.028(7) 0.018(8)
O3 0.076(9) 0.141(12) 0.082(7) -0.002(9) 0.018(7) -0.019(9)
C1 0.091(15) 0.069(10) 0.112(12) -0.02(2) 0.002(15) 0.001(11)
F1 0.151(13) 0.083(7) 0.206(12) -0.018(8) -0.056(11) 0.032(8)
F2 0.083(8) 0.120(11) 0.221(13) 0.005(8) -0.061(9) -0.003(10)
F3 0.158(14) 0.176(14) 0.233(14) 0.038(11) 0.098(12) -0.042(11)

loop_
_atom_type_symbol
_atom_type_description
_atom_type_scat_dispersion_real
_atom_type_scat_dispersion_imag
_atom_type_scat_source
C C 0.0033 0.0016 'International Tables Vol C Tables 4.2.6.8 and 6.1.1.4'
H H 0.0000 0.0000 'International Tables Vol C Tables 4.2.6.8 and 6.1.1.4'
N N 0.0061 0.0033 'International Tables Vol C Tables 4.2.6.8 and 6.1.1.4'
O O 0.0106 0.0060 'International Tables Vol C Tables 4.2.6.8 and 6.1.1.4'
F F 0.0171 0.0103 'International Tables Vol C Tables 4.2.6.8 and 6.1.1.4'
S S 0.1246 0.1234 'International Tables Vol C Tables 4.2.6.8 and 6.1.1.4'
Cl Cl 0.1484 0.1585 'International Tables Vol C Tables 4.2.6.8 and 6.1.1.4'
Ir Ir -1.4442 7.9887 'International Tables Vol C Tables 4.2.6.8 and 6.1.1.4'

loop_
_geom_angle_atom_site_label_1
_geom_angle_atom_site_label_2
_geom_angle_atom_site_label_3
_geom_angle
N12 Ir1 N1 76.3(4)
N12 Ir1 C40 123.3(5)
N1 Ir1 C40 99.5(4)
N12 Ir1 C50 162.1(5)
N1 Ir1 C50 106.9(4)
C40 Ir1 C50 39.1(5)
N12 Ir1 C30 99.1(5)
N1 Ir1 C30 127.1(5)
C40 Ir1 C30 39.3(5)
C50 Ir1 C30 64.6(5)
N12 Ir1 C20 107.6(5)
N1 Ir1 C20 165.6(4)
C40 Ir1 C20 66.6(5)
C50 Ir1 C20 65.2(5)
C30 Ir1 C20 39.3(5)
N12 Ir1 C60 143.5(4)
N1 Ir1 C60 140.0(4)
C40 Ir1 C60 65.4(5)
C50 Ir1 C60 38.1(4)
C30 Ir1 C60 64.8(6)
C20 Ir1 C60 39.1(5)
N12 Ir1 Cl1 86.0(3)
N1 Ir1 Cl1 84.0(3)
C40 Ir1 Cl1 150.5(4)
C50 Ir1 Cl1 111.7(4)
C30 Ir1 Cl1 148.9(5)
C20 Ir1 Cl1 109.9(4)
C60 Ir1 Cl1 93.0(4)
C2 N1 C14 117.1(11)
C2 N1 Ir1 128.3(9)
C14 N1 Ir1 114.5(8)
N1 C2 C3 123.6(12)
N1 C2 H2 118.2
C3 C2 H2 118.2
C2 C3 C4 118.4(12)
C2 C3 H3 120.8
C4 C3 H3 120.8
C5 C4 C3 120.7(13)
C5 C4 H4 119.6
C3 C4 H4 119.6
C4 C5 C14 116.5(12)
C4 C5 C6 125.5(13)
C14 C5 C6 118.0(12)
C7 C6 C5 123.8(13)
C7 C6 H6 118.1
C5 C6 H6 118.1
C6 C7 C8 120.6(13)
C6 C7 H7 119.7
C8 C7 H7 119.7
C9 C8 C13 115.9(12)
C9 C8 C7 126.7(12)
C13 C8 C7 117.4(12)
C10 C9 C8 121.2(12)
C10 C9 H9 119.4
C8 C9 H9 119.4
C9 C10 C11 120.1(12)
C9 C10 H10 119.9
C11 C10 H10 119.9
N12 C11 C10 121.2(11)
N12 C11 H11 119.4
C10 C11 H11 119.4
C13 N12 C11 117.6(9)
C13 N12 Ir1 116.7(7)
C11 N12 Ir1 125.7(8)
N12 C13 C8 123.8(10)
N12 C13 C14 114.2(10)
C8 C13 C14 121.9(12)
N1 C14 C5 123.7(11)
N1 C14 C13 118.1(11)
C5 C14 C13 118.1(11)
C30 C20 C60 105.7(12)
C30 C20 C21 128.0(15)
C60 C20 C21 125.7(13)
C30 C20 Ir1 69.4(7)
C60 C20 Ir1 70.8(8)
C21 C20 Ir1 130.7(10)
C20 C21 H211 109.5
C20 C21 H212 109.5
H211 C21 H212 109.5
C20 C21 H213 109.5
H211 C21 H213 109.5
H212 C21 H213 109.5
C40 C30 C20 109.6(14)
C40 C30 C31 128.0(14)
C20 C30 C31 122.4(14)
C40 C30 Ir1 69.6(8)
C20 C30 Ir1 71.4(7)
C31 C30 Ir1 126.5(9)
C30 C31 H311 109.5
C30 C31 H312 109.5
H311 C31 H312 109.5
C30 C31 H313 109.5
H311 C31 H313 109.5
H312 C31 H313 109.5
C50 C40 C30 106.2(12)
C50 C40 C41 127.8(13)
C30 C40 C41 125.8(15)
C50 C40 Ir1 71.1(7)
C30 C40 Ir1 71.0(7)
C41 C40 Ir1 126.8(10)
C40 C41 H411 109.5
C40 C41 H412 109.5
H411 C41 H412 109.5
C40 C41 H413 109.5
H411 C41 H413 109.5
H412 C41 H413 109.5
C60 C50 C40 110.3(11)
C60 C50 C51 125.4(13)
C40 C50 C51 124.1(13)
C60 C50 Ir1 72.5(7)
C40 C50 Ir1 69.8(7)
C51 C50 Ir1 129.3(9)
C50 C51 H511 109.5
C50 C51 H512 109.5
H511 C51 H512 109.5
C50 C51 H513 109.5
H511 C51 H513 109.5
H512 C51 H513 109.5
C50 C60 C20 108.2(12)
C50 C60 C61 124.2(12)
C20 C60 C61 127.5(12)
C50 C60 Ir1 69.5(7)
C20 C60 Ir1 70.0(7)
C61 C60 Ir1 128.8(11)
C60 C61 H611 109.5
C60 C61 H612 109.5
H611 C61 H612 109.5
C60 C61 H613 109.5
H611 C61 H613 109.5
H612 C61 H613 109.5
O1 S1 O2 113.2(6)
O1 S1 O3 117.3(8)
O2 S1 O3 114.6(7)
O1 S1 C1 104.8(8)
O2 S1 C1 102.9(8)
O3 S1 C1 101.6(8)
F1 C1 F2 105.3(16)
F1 C1 F3 109.6(16)
F2 C1 F3 109.2(19)
F1 C1 S1 111.9(16)
F2 C1 S1 111.5(13)
F3 C1 S1 109.1(14)

loop_
_geom_bond_atom_site_label_1
_geom_bond_atom_site_label_2
_geom_bond_distance
Ir1 N12 2.110(8)
Ir1 N1 2.123(11)
Ir1 C40 2.134(13)
Ir1 C50 2.151(11)
Ir1 C30 2.153(13)
Ir1 C20 2.180(13)
Ir1 C60 2.191(13)
Ir1 Cl1 2.395(4)
N1 C2 1.336(15)
N1 C14 1.348(13)
C2 C3 1.377(18)
C2 H2 0.9300
C3 C4 1.383(16)
C3 H3 0.9300
C4 C5 1.374(15)
C4 H4 0.9300
C5 C14 1.411(16)
C5 C6 1.423(16)
C6 C7 1.325(16)
C6 H6 0.9300
C7 C8 1.420(17)
C7 H7 0.9300
C8 C9 1.405(16)
C8 C13 1.420(15)
C9 C10 1.356(17)
C9 H9 0.9300
C10 C11 1.396(13)
C10 H10 0.9300
C11 N12 1.379(13)
C11 H11 0.9300
N12 C13 1.356(14)
C13 C14 1.422(15)
C20 C30 1.46(2)
C20 C60 1.463(18)
C20 C21 1.475(18)
C21 H211 0.9600
C21 H212 0.9600
C21 H213 0.9600
C30 C40 1.443(17)
C30 C31 1.544(17)
C31 H311 0.9600
C31 H312 0.9600
C31 H313 0.9600
C40 C50 1.434(17)
C40 C41 1.51(2)
C41 H411 0.9600
C41 H412 0.9600
C41 H413 0.9600
C50 C60 1.416(16)
C50 C51 1.536(15)
C51 H511 0.9600
C51 H512 0.9600
C51 H513 0.9600
C60 C61 1.493(17)
C61 H611 0.9600
C61 H612 0.9600
C61 H613 0.9600
S1 O1 1.391(11)
S1 O2 1.421(11)
S1 O3 1.429(11)
S1 C1 1.82(2)
C1 F1 1.308(19)
C1 F2 1.324(19)
C1 F3 1.32(2)

loop_
_geom_hbond_atom_site_label_D
_geom_hbond_atom_site_label_H
_geom_hbond_atom_site_label_A
_geom_hbond_site_symmetry_A
_geom_hbond_distance_DH
_geom_hbond_distance_HA
_geom_hbond_distance_DA
_geom_hbond_angle_DHA
_geom_hbond_publ_flag
C3 H3 O1 4_467 0.93 2.56 3.467(15) 164.4 y
C11 H11 O3 3_746 0.93 2.51 3.289(17) 140.9 y
C21 H211 O3 3_746 0.96 2.58 3.445(17) 150.8 y
C10 H10 O2 3_746 0.93 2.61 3.505(16) 160.7 y
